data_4027134
loop_
_publ_author_name
'Jianhong Chen'
'Weimin Liu'
'Jingjin Ma'
'Haitao Xu'
'Jiasheng Wu'
'Xianglin Tang'
'Zhiyuan Fan'
'Pengfei Wang'

_publ_section_title
;
 Synthesis and Properties of Fluorescence Dyes: Tetracyclic
 Pyrazolo[3,4-b]Pyridine-Based Coumarin Chromophores with Intramolecular
 Charge Transfer Character
;
_journal_name_full 'Journal of Organic Chemistry'
_journal_page_first 3475
_journal_page_last 3482
_journal_paper_doi 10.1021/jo3002722
_journal_volume 77
_journal_year 2012
_chemical_formula_moiety '2(C32 H31 N7 O2), C2 H6 O'
_chemical_formula_sum 'C66 H68 N14 O5'
_chemical_formula_weight 1137.34
_chemical_name_systematic
; 
 ? 
;
_space_group_IT_number 29
_symmetry_cell_setting orthorhombic
_symmetry_space_group_name_Hall 'P 2c -2ac'
_symmetry_space_group_name_H-M 'P c a 21'
_atom_sites_solution_hydrogens geom
_atom_sites_solution_primary direct
_atom_sites_solution_secondary difmap
_audit_creation_method SHELXL-97
_cell_angle_alpha 90.00
_cell_angle_beta 90.00
_cell_angle_gamma 90.00
_cell_formula_units_Z 4
_cell_length_a 21.102(5)
_cell_length_b 12.560(3)
_cell_length_c 22.259(6)
_cell_measurement_reflns_used 1209
_cell_measurement_temperature 173(2)
_cell_measurement_theta_max 27.48
_cell_measurement_theta_min 2.17
_cell_volume 5900(3)
_computing_cell_refinement 'CrystalClear (Rigaku Inc., 2007)'
_computing_data_collection 'CrystalClear (Rigaku Inc., 2007)'
_computing_data_reduction 'CrystalClear (Rigaku Inc., 2007)'
_computing_molecular_graphics 'XP in Siemens SHELXTL (Sheldrick, 1994)'
_computing_publication_material 'SHELX97 (Sheldrick, 1997)'
_computing_structure_refinement 'SHELXL-97 (Sheldrick, 1997)'
_computing_structure_solution 'SHELXS-97 (Sheldrick, 1990)'
_diffrn_ambient_temperature 173(2)
_diffrn_measured_fraction_theta_full 0.997
_diffrn_measured_fraction_theta_max 0.997
_diffrn_measurement_device_type 'Saturn724+ CCD'
_diffrn_measurement_method '\w scans at fixed \c = 45\%'
_diffrn_radiation_monochromator graphite
_diffrn_radiation_source 'sealed tube'
_diffrn_radiation_type MoK\a
_diffrn_radiation_wavelength 0.71073
_diffrn_reflns_av_R_equivalents 0.0679
_diffrn_reflns_av_sigmaI/netI 0.0640
_diffrn_reflns_limit_h_max 23
_diffrn_reflns_limit_h_min -25
_diffrn_reflns_limit_k_max 13
_diffrn_reflns_limit_k_min -14
_diffrn_reflns_limit_l_max 26
_diffrn_reflns_limit_l_min -26
_diffrn_reflns_number 38782
_diffrn_reflns_theta_full 25.00
_diffrn_reflns_theta_max 25.00
_diffrn_reflns_theta_min 2.45
_exptl_absorpt_coefficient_mu 0.084
_exptl_absorpt_correction_T_max 0.9958
_exptl_absorpt_correction_T_min 0.9728
_exptl_absorpt_correction_type multi-scan
_exptl_absorpt_process_details 'CrystalClear (Rigaku Inc., 2007)'
_exptl_crystal_colour colorless
_exptl_crystal_density_diffrn 1.280
_exptl_crystal_description platelet
_exptl_crystal_F_000 2408
_exptl_crystal_size_max 0.33
_exptl_crystal_size_mid 0.33
_exptl_crystal_size_min 0.05
_refine_diff_density_max 0.319
_refine_diff_density_min -0.334
_refine_diff_density_rms 0.048
_refine_ls_abs_structure_details 'Flack H D (1983), Acta Cryst. A39, 876-881'
_refine_ls_abs_structure_Flack 0.9(17)
_refine_ls_extinction_method none
_refine_ls_goodness_of_fit_ref 1.213
_refine_ls_hydrogen_treatment constr
_refine_ls_matrix_type full
_refine_ls_number_parameters 771
_refine_ls_number_reflns 10353
_refine_ls_number_restraints 1
_refine_ls_restrained_S_all 1.213
_refine_ls_R_factor_all 0.0903
_refine_ls_R_factor_gt 0.0838
_refine_ls_shift/su_max 0.002
_refine_ls_shift/su_mean 0.000
_refine_ls_structure_factor_coef Fsqd
_refine_ls_weighting_details 'calc w=1/[\s^2^(Fo^2^)+(0.0283P)^2^+6.1206P] where P=(Fo^2^+2Fc^2^)/3'
_refine_ls_weighting_scheme calc
_refine_ls_wR_factor_gt 0.1543
_refine_ls_wR_factor_ref 0.1572
_reflns_number_gt 9600
_reflns_number_total 10353
_reflns_threshold_expression >2sigma(I)
_cod_data_source_file jo3002722_si_010.cif
_cod_data_source_block a
_cod_database_code 4027134

loop_
_symmetry_equiv_pos_as_xyz
'x, y, z'
'-x, -y, z+1/2'
'x+1/2, -y, z'
'-x+1/2, y, z+1/2'

loop_
_atom_site_label
_atom_site_type_symbol
_atom_site_fract_x
_atom_site_fract_y
_atom_site_fract_z
_atom_site_U_iso_or_equiv
_atom_site_adp_type
_atom_site_occupancy
_atom_site_symmetry_multiplicity
_atom_site_calc_flag
_atom_site_refinement_flags
O1 O 0.88313(14) 0.0232(2) 0.24801(14) 0.0357(7) Uani 1 1 d .
O2 O 0.94722(16) -0.0985(3) 0.28564(15) 0.0400(8) Uani 1 1 d .
O3 O 0.49761(15) 0.9965(2) 0.49646(14) 0.0334(7) Uani 1 1 d .
O4 O 0.43932(15) 1.1289(3) 0.53181(14) 0.0369(8) Uani 1 1 d .
O5 O 0.5514(3) 0.5244(4) -0.2060(3) 0.122(3) Uani 1 1 d .
H5 H 0.5776 0.5609 -0.1865 0.146 Uiso 1 1 d R
N1 N 1.18421(17) 0.0668(3) 0.15845(16) 0.0300(8) Uani 1 1 d .
N2 N 1.18190(17) 0.0068(3) 0.10683(17) 0.0338(9) Uani 1 1 d .
N3 N 1.12597(18) 0.0915(3) 0.25140(17) 0.0369(9) Uani 1 1 d .
H3A H 1.0930 0.0752 0.2738 0.044 Uiso 1 1 calc R
H3B H 1.1538 0.1385 0.2642 0.044 Uiso 1 1 calc R
N4 N 1.01466(18) -0.3649(3) 0.15007(17) 0.0334(9) Uani 1 1 d .
N5 N 1.00579(19) -0.3171(3) 0.09489(17) 0.0369(9) Uani 1 1 d .
N6 N 1.03318(19) -0.3161(3) 0.25356(17) 0.0412(10) Uani 1 1 d .
H6B H 1.0315 -0.3830 0.2650 0.049 Uiso 1 1 calc R
H6C H 1.0399 -0.2656 0.2802 0.049 Uiso 1 1 calc R
N7 N 0.72668(18) 0.2551(3) 0.1674(2) 0.0430(11) Uani 1 1 d .
N8 N 0.3615(2) 1.3544(3) 0.36146(18) 0.0408(10) Uani 1 1 d .
N9 N 0.35823(19) 1.3892(3) 0.42012(17) 0.0377(9) Uani 1 1 d .
N10 N 0.3419(2) 1.3187(3) 0.52044(16) 0.0418(10) Uani 1 1 d .
H10A H 0.3430 1.3829 0.5363 0.050 Uiso 1 1 calc R
H10B H 0.3363 1.2627 0.5436 0.050 Uiso 1 1 calc R
N11 N 0.20040(18) 0.9357(3) 0.40282(16) 0.0337(9) Uani 1 1 d .
N12 N 0.21035(19) 0.9845(3) 0.34789(17) 0.0416(10) Uani 1 1 d .
N13 N 0.2421(2) 0.9362(3) 0.50311(18) 0.0474(11) Uani 1 1 d .
H13C H 0.2707 0.9591 0.5289 0.057 Uiso 1 1 calc R
H13D H 0.2133 0.8897 0.5146 0.057 Uiso 1 1 calc R
N14 N 0.6431(2) 0.7405(4) 0.4178(2) 0.0509(12) Uani 1 1 d .
C1 C 1.0406(2) -0.0854(3) 0.1948(2) 0.0284(10) Uani 1 1 d .
H1A H 1.0517 -0.0996 0.2377 0.034 Uiso 1 1 calc R
C2 C 0.9812(2) -0.0167(3) 0.1955(2) 0.0300(10) Uani 1 1 d .
C3 C 0.9649(2) 0.0522(3) 0.1513(2) 0.0311(10) Uani 1 1 d .
H3C H 0.9934 0.0654 0.1191 0.037 Uiso 1 1 calc R
C4 C 0.9046(2) 0.1056(3) 0.15300(19) 0.0287(10) Uani 1 1 d .
C5 C 0.8818(2) 0.1731(3) 0.1069(2) 0.0333(10) Uani 1 1 d .
H5A H 0.9069 0.1853 0.0722 0.040 Uiso 1 1 calc R
C6 C 0.8236(2) 0.2209(4) 0.1121(2) 0.0360(11) Uani 1 1 d .
H6A H 0.8092 0.2654 0.0804 0.043 Uiso 1 1 calc R
C7 C 0.7844(2) 0.2066(4) 0.1629(2) 0.0370(11) Uani 1 1 d .
C8 C 0.8072(2) 0.1391(3) 0.2084(2) 0.0305(10) Uani 1 1 d .
H8A H 0.7825 0.1267 0.2434 0.037 Uiso 1 1 calc R
C9 C 0.8649(2) 0.0915(4) 0.2023(2) 0.0313(10) Uani 1 1 d .
C10 C 0.9385(2) -0.0359(3) 0.2451(2) 0.0329(10) Uani 1 1 d .
C11 C 0.7009(3) 0.3194(5) 0.1179(3) 0.0618(17) Uani 1 1 d .
H11A H 0.6541 0.3205 0.1215 0.074 Uiso 1 1 calc R
H11B H 0.7115 0.2840 0.0795 0.074 Uiso 1 1 calc R
C12 C 0.7244(3) 0.4327(5) 0.1154(4) 0.087(2) Uani 1 1 d .
H12A H 0.7136 0.4638 0.0764 0.131 Uiso 1 1 calc R
H12B H 0.7705 0.4336 0.1208 0.131 Uiso 1 1 calc R
H12C H 0.7043 0.4742 0.1475 0.131 Uiso 1 1 calc R
C13 C 0.6892(2) 0.2472(5) 0.2226(2) 0.0477(14) Uani 1 1 d .
H13A H 0.6904 0.1727 0.2370 0.057 Uiso 1 1 calc R
H13B H 0.6446 0.2647 0.2132 0.057 Uiso 1 1 calc R
C14 C 0.7118(3) 0.3196(5) 0.2727(3) 0.0579(16) Uani 1 1 d .
H14A H 0.6841 0.3114 0.3077 0.087 Uiso 1 1 calc R
H14B H 0.7107 0.3937 0.2589 0.087 Uiso 1 1 calc R
H14C H 0.7553 0.3005 0.2837 0.087 Uiso 1 1 calc R
C15 C 1.0976(2) -0.0312(3) 0.16700(19) 0.0271(9) Uani 1 1 d .
C16 C 1.1341(2) 0.0431(3) 0.1958(2) 0.0304(10) Uani 1 1 d .
C17 C 1.1293(2) -0.0504(4) 0.1127(2) 0.0338(11) Uani 1 1 d .
H17A H 1.1147 -0.0993 0.0832 0.041 Uiso 1 1 calc R
C18 C 1.2389(2) 0.1336(4) 0.1677(2) 0.0328(10) Uani 1 1 d .
C19 C 1.2364(2) 0.2207(4) 0.2056(2) 0.0473(13) Uani 1 1 d .
H19A H 1.1980 0.2382 0.2255 0.057 Uiso 1 1 calc R
C20 C 1.2902(3) 0.2827(5) 0.2146(3) 0.0549(15) Uani 1 1 d .
H20A H 1.2889 0.3409 0.2418 0.066 Uiso 1 1 calc R
C21 C 1.3453(2) 0.2602(5) 0.1842(3) 0.0520(15) Uani 1 1 d .
H21A H 1.3818 0.3033 0.1895 0.062 Uiso 1 1 calc R
C22 C 1.3466(2) 0.1734(4) 0.1457(3) 0.0497(14) Uani 1 1 d .
H22A H 1.3847 0.1575 0.1247 0.060 Uiso 1 1 calc R
C23 C 1.2946(2) 0.1101(4) 0.1373(2) 0.0409(12) Uani 1 1 d .
H23A H 1.2966 0.0507 0.1109 0.049 Uiso 1 1 calc R
C24 C 1.02583(19) -0.1915(3) 0.1669(2) 0.0296(10) Uani 1 1 d .
C25 C 1.0253(2) -0.2904(3) 0.1941(2) 0.0317(10) Uani 1 1 d .
C26 C 1.0118(2) -0.2156(4) 0.1058(2) 0.0369(11) Uani 1 1 d .
H26A H 1.0073 -0.1625 0.0757 0.044 Uiso 1 1 calc R
C27 C 1.0262(2) -0.4778(4) 0.1506(2) 0.0367(11) Uani 1 1 d .
C28 C 1.0666(2) -0.5225(4) 0.1925(2) 0.0438(12) Uani 1 1 d .
H28A H 1.0858 -0.4798 0.2227 0.053 Uiso 1 1 calc R
C29 C 1.0786(3) -0.6304(4) 0.1895(3) 0.0553(15) Uani 1 1 d .
H29A H 1.1053 -0.6616 0.2189 0.066 Uiso 1 1 calc R
C30 C 1.0534(3) -0.6941(4) 0.1456(3) 0.0545(15) Uani 1 1 d .
H30A H 1.0626 -0.7681 0.1442 0.065 Uiso 1 1 calc R
C31 C 1.0142(3) -0.6471(4) 0.1035(3) 0.0570(16) Uani 1 1 d .
H31A H 0.9970 -0.6894 0.0722 0.068 Uiso 1 1 calc R
C32 C 0.9996(2) -0.5401(4) 0.1060(2) 0.0457(13) Uani 1 1 d .
H32A H 0.9715 -0.5096 0.0774 0.055 Uiso 1 1 calc R
C33 C 0.3361(2) 1.1018(3) 0.44827(19) 0.0298(10) Uani 1 1 d .
H33A H 0.3241 1.1089 0.4915 0.036 Uiso 1 1 calc R
C34 C 0.3977(2) 1.0378(3) 0.44663(19) 0.0268(9) Uani 1 1 d .
C35 C 0.4126(2) 0.9666(3) 0.4033(2) 0.0311(10) Uani 1 1 d .
H35A H 0.3831 0.9538 0.3720 0.037 Uiso 1 1 calc R
C36 C 0.4712(2) 0.9101(3) 0.4032(2) 0.0324(10) Uani 1 1 d .
C37 C 0.4903(2) 0.8374(4) 0.3589(2) 0.0403(12) Uani 1 1 d .
H37A H 0.4639 0.8258 0.3250 0.048 Uiso 1 1 calc R
C38 C 0.5462(2) 0.7831(4) 0.3635(2) 0.0437(13) Uani 1 1 d .
H38A H 0.5581 0.7359 0.3321 0.052 Uiso 1 1 calc R
C39 C 0.5871(2) 0.7951(4) 0.4140(2) 0.0430(12) Uani 1 1 d .
C40 C 0.5678(2) 0.8679(4) 0.4593(2) 0.0363(11) Uani 1 1 d .
H40A H 0.5928 0.8780 0.4943 0.044 Uiso 1 1 calc R
C41 C 0.5117(2) 0.9241(3) 0.4516(2) 0.0317(10) Uani 1 1 d .
C42 C 0.4435(2) 1.0607(4) 0.4936(2) 0.0325(10) Uani 1 1 d .
C43 C 0.6664(3) 0.6792(5) 0.3661(3) 0.072(2) Uani 1 1 d .
H43A H 0.7132 0.6769 0.3676 0.087 Uiso 1 1 calc R
H43B H 0.6541 0.7165 0.3287 0.087 Uiso 1 1 calc R
C44 C 0.6418(4) 0.5690(5) 0.3640(4) 0.090(2) Uani 1 1 d .
H44A H 0.6517 0.5373 0.3248 0.135 Uiso 1 1 calc R
H44B H 0.5957 0.5698 0.3697 0.135 Uiso 1 1 calc R
H44C H 0.6615 0.5267 0.3959 0.135 Uiso 1 1 calc R
C45 C 0.6792(2) 0.7362(5) 0.4736(3) 0.0539(15) Uani 1 1 d .
H45A H 0.6784 0.8074 0.4926 0.065 Uiso 1 1 calc R
H45B H 0.7239 0.7192 0.4640 0.065 Uiso 1 1 calc R
C46 C 0.6545(3) 0.6546(5) 0.5184(3) 0.0730(19) Uani 1 1 d .
H46A H 0.6796 0.6584 0.5554 0.110 Uiso 1 1 calc R
H46B H 0.6581 0.5831 0.5011 0.110 Uiso 1 1 calc R
H46C H 0.6100 0.6698 0.5275 0.110 Uiso 1 1 calc R
C47 C 0.3476(2) 1.2130(3) 0.42516(19) 0.0292(10) Uani 1 1 d .
C48 C 0.3565(2) 1.2490(4) 0.3655(2) 0.0345(11) Uani 1 1 d .
H48A H 0.3586 1.2027 0.3318 0.041 Uiso 1 1 calc R
C49 C 0.3493(2) 1.3056(4) 0.4585(2) 0.0327(11) Uani 1 1 d .
C50 C 0.3569(2) 1.5010(4) 0.4317(2) 0.0369(11) Uani 1 1 d .
C51 C 0.4004(3) 1.5456(4) 0.4697(2) 0.0520(14) Uani 1 1 d .
H51A H 0.4311 1.5030 0.4894 0.062 Uiso 1 1 calc R
C52 C 0.3982(3) 1.6563(5) 0.4788(3) 0.0697(19) Uani 1 1 d .
H52A H 0.4279 1.6885 0.5052 0.084 Uiso 1 1 calc R
C53 C 0.3548(3) 1.7178(4) 0.4507(3) 0.0618(17) Uani 1 1 d .
H53A H 0.3539 1.7925 0.4574 0.074 Uiso 1 1 calc R
C54 C 0.3125(3) 1.6719(4) 0.4131(3) 0.0524(14) Uani 1 1 d .
H54A H 0.2822 1.7153 0.3932 0.063 Uiso 1 1 calc R
C55 C 0.3124(2) 1.5627(4) 0.4030(2) 0.0455(13) Uani 1 1 d .
H55A H 0.2822 1.5314 0.3767 0.055 Uiso 1 1 calc R
C56 C 0.2823(2) 1.0444(4) 0.4176(2) 0.0303(10) Uani 1 1 d .
C57 C 0.2425(2) 0.9726(3) 0.4455(2) 0.0299(10) Uani 1 1 d .
C58 C 0.2600(2) 1.0478(4) 0.3581(2) 0.0430(13) Uani 1 1 d .
H58A H 0.2786 1.0913 0.3279 0.052 Uiso 1 1 calc R
C59 C 0.1485(2) 0.8643(4) 0.41050(19) 0.0299(10) Uani 1 1 d .
C60 C 0.0906(2) 0.8857(4) 0.38384(19) 0.0339(11) Uani 1 1 d .
H60A H 0.0853 0.9483 0.3604 0.041 Uiso 1 1 calc R
C61 C 0.0406(2) 0.8164(4) 0.3912(2) 0.0373(11) Uani 1 1 d .
H61A H 0.0012 0.8314 0.3722 0.045 Uiso 1 1 calc R
C62 C 0.0465(2) 0.7255(4) 0.4255(2) 0.0445(13) Uani 1 1 d .
H62A H 0.0114 0.6795 0.4314 0.053 Uiso 1 1 calc R
C63 C 0.1050(3) 0.7026(4) 0.4513(2) 0.0442(12) Uani 1 1 d .
H63A H 0.1101 0.6391 0.4740 0.053 Uiso 1 1 calc R
C64 C 0.1559(2) 0.7709(4) 0.4444(2) 0.0367(11) Uani 1 1 d .
H64A H 0.1955 0.7548 0.4625 0.044 Uiso 1 1 calc R
C65 C 0.6186(5) 0.4332(8) -0.2630(4) 0.121(3) Uani 1 1 d .
H65A H 0.6024 0.4849 -0.2922 0.181 Uiso 1 1 calc R
H65B H 0.6304 0.3674 -0.2839 0.181 Uiso 1 1 calc R
H65C H 0.6559 0.4628 -0.2428 0.181 Uiso 1 1 calc R
C66 C 0.5708(4) 0.4107(7) -0.2198(5) 0.119(4) Uani 1 1 d .
H66A H 0.5880 0.3738 -0.1840 0.143 Uiso 1 1 calc R
H66B H 0.5355 0.3687 -0.2370 0.143 Uiso 1 1 calc R

loop_
_atom_site_aniso_label
_atom_site_aniso_U_11
_atom_site_aniso_U_22
_atom_site_aniso_U_33
_atom_site_aniso_U_23
_atom_site_aniso_U_13
_atom_site_aniso_U_12
O1 0.0339(18) 0.0430(19) 0.0304(17) 0.0062(15) 0.0084(15) 0.0057(14)
O2 0.042(2) 0.045(2) 0.0328(18) 0.0090(16) 0.0087(15) 0.0053(16)
O3 0.0364(18) 0.0353(17) 0.0286(16) -0.0005(14) -0.0015(14) 0.0052(13)
O4 0.045(2) 0.0348(18) 0.0305(17) -0.0080(15) -0.0043(15) -0.0009(15)
O5 0.138(5) 0.060(3) 0.167(6) -0.053(3) -0.098(4) 0.056(3)
N1 0.026(2) 0.038(2) 0.027(2) -0.0008(17) 0.0030(16) -0.0001(16)
N2 0.029(2) 0.042(2) 0.030(2) -0.0020(18) 0.0035(17) 0.0018(18)
N3 0.038(2) 0.041(2) 0.032(2) -0.0078(19) 0.0100(18) -0.0143(18)
N4 0.036(2) 0.028(2) 0.036(2) -0.0045(17) -0.0007(18) 0.0010(16)
N5 0.043(2) 0.036(2) 0.032(2) -0.0035(18) -0.0077(18) -0.0009(18)
N6 0.062(3) 0.031(2) 0.030(2) -0.0033(18) 0.002(2) -0.0042(19)
N7 0.031(2) 0.047(3) 0.052(3) -0.005(2) -0.006(2) 0.0088(18)
N8 0.059(3) 0.034(2) 0.030(2) -0.0020(18) 0.008(2) 0.0019(19)
N9 0.052(3) 0.029(2) 0.033(2) 0.0043(18) -0.0019(19) 0.0011(18)
N10 0.068(3) 0.036(2) 0.021(2) -0.0040(17) -0.004(2) -0.003(2)
N11 0.040(2) 0.037(2) 0.024(2) -0.0035(17) 0.0006(17) -0.0034(17)
N12 0.043(2) 0.059(3) 0.023(2) 0.0075(19) -0.0016(18) -0.008(2)
N13 0.048(3) 0.061(3) 0.033(2) 0.005(2) -0.008(2) -0.020(2)
N14 0.040(2) 0.056(3) 0.057(3) -0.001(2) 0.010(2) 0.017(2)
C1 0.031(2) 0.027(2) 0.027(2) 0.0033(19) 0.0000(19) 0.0014(18)
C2 0.031(2) 0.033(3) 0.026(2) 0.000(2) 0.001(2) -0.0038(19)
C3 0.034(2) 0.032(2) 0.028(2) 0.004(2) 0.010(2) 0.0021(19)
C4 0.030(2) 0.031(2) 0.025(2) -0.0063(19) 0.0015(19) 0.0023(18)
C5 0.037(3) 0.029(2) 0.034(3) 0.001(2) 0.001(2) 0.001(2)
C6 0.039(3) 0.037(3) 0.031(3) 0.002(2) -0.013(2) 0.001(2)
C7 0.028(2) 0.036(3) 0.048(3) -0.007(2) -0.003(2) 0.001(2)
C8 0.031(2) 0.034(3) 0.027(2) -0.008(2) 0.0023(19) 0.0013(19)
C9 0.035(3) 0.033(2) 0.025(2) 0.000(2) -0.002(2) 0.000(2)
C10 0.032(3) 0.031(2) 0.035(3) -0.002(2) -0.001(2) 0.002(2)
C11 0.047(3) 0.083(5) 0.055(4) 0.005(3) -0.014(3) 0.026(3)
C12 0.094(6) 0.055(4) 0.112(7) 0.017(4) 0.009(5) 0.029(4)
C13 0.030(3) 0.057(4) 0.056(3) -0.011(3) 0.000(2) 0.008(2)
C14 0.052(4) 0.067(4) 0.055(4) -0.016(3) 0.006(3) 0.004(3)
C15 0.025(2) 0.026(2) 0.030(2) 0.0052(18) -0.0028(18) 0.0039(17)
C16 0.026(2) 0.029(2) 0.036(2) 0.001(2) 0.007(2) 0.0075(19)
C17 0.033(3) 0.040(3) 0.029(2) -0.003(2) 0.001(2) 0.000(2)
C18 0.027(2) 0.042(3) 0.030(2) 0.009(2) -0.0031(19) 0.000(2)
C19 0.040(3) 0.051(3) 0.051(3) -0.016(3) 0.005(2) -0.001(2)
C20 0.055(4) 0.051(4) 0.060(4) -0.009(3) -0.004(3) -0.020(3)
C21 0.035(3) 0.060(4) 0.061(4) 0.017(3) -0.010(3) -0.015(3)
C22 0.030(3) 0.058(4) 0.061(4) 0.003(3) 0.004(3) -0.001(2)
C23 0.029(3) 0.048(3) 0.045(3) 0.005(2) 0.003(2) 0.001(2)
C24 0.020(2) 0.037(3) 0.032(2) -0.001(2) 0.0038(19) 0.0052(18)
C25 0.030(2) 0.030(2) 0.035(3) 0.000(2) 0.007(2) 0.0029(19)
C26 0.033(3) 0.041(3) 0.038(3) 0.009(2) 0.001(2) 0.003(2)
C27 0.034(3) 0.038(3) 0.038(3) 0.001(2) 0.008(2) -0.006(2)
C28 0.044(3) 0.044(3) 0.044(3) -0.005(2) 0.006(3) 0.005(2)
C29 0.066(4) 0.039(3) 0.062(4) 0.000(3) 0.004(3) 0.015(3)
C30 0.070(4) 0.031(3) 0.063(4) 0.005(3) 0.022(3) -0.003(3)
C31 0.062(4) 0.044(3) 0.066(4) -0.015(3) 0.016(3) -0.019(3)
C32 0.044(3) 0.042(3) 0.051(3) -0.007(3) -0.002(3) -0.004(2)
C33 0.037(3) 0.034(2) 0.019(2) -0.0009(19) 0.0025(19) 0.002(2)
C34 0.031(2) 0.026(2) 0.023(2) 0.0083(18) 0.0024(19) -0.0022(18)
C35 0.031(2) 0.032(3) 0.030(2) 0.004(2) -0.001(2) -0.0021(19)
C36 0.033(2) 0.027(2) 0.038(3) 0.006(2) 0.003(2) -0.0007(19)
C37 0.043(3) 0.044(3) 0.034(3) -0.005(2) 0.001(2) 0.007(2)
C38 0.049(3) 0.046(3) 0.035(3) -0.002(2) 0.010(2) 0.005(2)
C39 0.038(3) 0.045(3) 0.046(3) 0.011(2) 0.009(2) 0.003(2)
C40 0.039(3) 0.043(3) 0.027(2) 0.001(2) 0.002(2) -0.001(2)
C41 0.032(3) 0.031(2) 0.032(2) 0.005(2) 0.002(2) 0.0012(19)
C42 0.031(3) 0.035(3) 0.031(2) 0.002(2) 0.001(2) -0.002(2)
C43 0.072(5) 0.078(5) 0.067(4) 0.008(4) 0.013(4) 0.037(4)
C44 0.127(7) 0.060(5) 0.083(5) -0.014(4) -0.010(5) 0.039(4)
C45 0.036(3) 0.072(4) 0.054(4) 0.007(3) 0.010(3) 0.018(3)
C46 0.088(5) 0.068(4) 0.064(4) 0.004(4) 0.003(4) 0.008(4)
C47 0.032(2) 0.028(2) 0.028(2) -0.001(2) -0.0044(19) 0.0059(19)
C48 0.047(3) 0.026(2) 0.030(2) -0.007(2) 0.008(2) 0.002(2)
C49 0.027(2) 0.037(3) 0.034(3) 0.002(2) -0.002(2) 0.005(2)
C50 0.048(3) 0.031(3) 0.032(3) -0.003(2) 0.009(2) 0.006(2)
C51 0.057(4) 0.047(3) 0.052(3) 0.002(3) -0.024(3) -0.005(3)
C52 0.096(5) 0.060(4) 0.053(4) -0.014(3) -0.011(4) -0.027(4)
C53 0.099(5) 0.033(3) 0.054(4) -0.008(3) 0.004(4) -0.002(3)
C54 0.058(4) 0.040(3) 0.059(4) 0.004(3) 0.005(3) 0.011(3)
C55 0.040(3) 0.044(3) 0.052(3) -0.001(3) -0.005(3) 0.001(2)
C56 0.026(2) 0.039(3) 0.026(2) 0.000(2) 0.0036(19) -0.0005(19)
C57 0.037(3) 0.032(2) 0.021(2) -0.0061(19) -0.0028(19) 0.007(2)
C58 0.042(3) 0.054(3) 0.033(3) 0.007(2) -0.003(2) -0.015(2)
C59 0.027(2) 0.038(3) 0.024(2) -0.0037(19) 0.0019(19) -0.0032(19)
C60 0.039(3) 0.036(3) 0.027(2) -0.008(2) 0.002(2) 0.007(2)
C61 0.031(3) 0.053(3) 0.028(2) -0.008(2) -0.003(2) 0.000(2)
C62 0.042(3) 0.045(3) 0.047(3) -0.006(3) 0.003(2) -0.014(2)
C63 0.055(3) 0.036(3) 0.042(3) -0.002(2) -0.002(3) -0.007(2)
C64 0.039(3) 0.042(3) 0.029(2) -0.006(2) -0.005(2) 0.003(2)
C65 0.108(7) 0.138(9) 0.115(8) -0.025(7) -0.037(6) 0.019(7)
C66 0.086(6) 0.131(8) 0.142(9) 0.057(7) -0.060(6) -0.053(6)

loop_
_atom_type_symbol
_atom_type_description
_atom_type_scat_dispersion_real
_atom_type_scat_dispersion_imag
_atom_type_scat_source
C C 0.0033 0.0016 'International Tables Vol C Tables 4.2.6.8 and 6.1.1.4'
H H 0.0000 0.0000 'International Tables Vol C Tables 4.2.6.8 and 6.1.1.4'
N N 0.0061 0.0033 'International Tables Vol C Tables 4.2.6.8 and 6.1.1.4'
O O 0.0106 0.0060 'International Tables Vol C Tables 4.2.6.8 and 6.1.1.4'

loop_
_geom_angle_atom_site_label_1
_geom_angle_atom_site_label_2
_geom_angle_atom_site_label_3
_geom_angle
C9 O1 C10 122.1(4)
C41 O3 C42 121.5(4)
C66 O5 H5 116.2
N2 N1 C16 111.0(4)
N2 N1 C18 117.8(3)
C16 N1 C18 130.9(4)
C17 N2 N1 104.1(4)
C16 N3 H3A 120.0
C16 N3 H3B 120.0
H3A N3 H3B 120.0
C25 N4 N5 111.2(3)
C25 N4 C27 129.6(4)
N5 N4 C27 117.3(4)
C26 N5 N4 104.3(4)
C25 N6 H6B 120.0
C25 N6 H6C 120.0
H6B N6 H6C 120.0
C7 N7 C13 120.8(4)
C7 N7 C11 121.4(4)
C13 N7 C11 117.8(4)
C48 N8 N9 104.3(4)
C49 N9 N8 110.9(4)
C49 N9 C50 129.8(4)
N8 N9 C50 118.9(4)
C49 N10 H10A 120.0
C49 N10 H10B 120.0
H10A N10 H10B 120.0
C57 N11 N12 111.2(4)
C57 N11 C59 128.5(4)
N12 N11 C59 120.1(4)
C58 N12 N11 103.5(4)
C57 N13 H13C 120.0
C57 N13 H13D 120.0
H13C N13 H13D 120.0
C39 N14 C45 121.5(4)
C39 N14 C43 120.2(5)
C45 N14 C43 118.2(4)
C24 C1 C15 113.2(4)
C24 C1 C2 109.7(3)
C15 C1 C2 113.8(3)
C24 C1 H1A 106.5
C15 C1 H1A 106.5
C2 C1 H1A 106.5
C3 C2 C10 120.2(4)
C3 C2 C1 124.3(4)
C10 C2 C1 115.3(4)
C2 C3 C4 120.2(4)
C2 C3 H3C 119.9
C4 C3 H3C 119.9
C9 C4 C5 116.3(4)
C9 C4 C3 119.6(4)
C5 C4 C3 124.1(4)
C6 C5 C4 120.4(4)
C6 C5 H5A 119.8
C4 C5 H5A 119.8
C5 C6 C7 122.4(4)
C5 C6 H6A 118.8
C7 C6 H6A 118.8
N7 C7 C8 121.5(4)
N7 C7 C6 121.6(4)
C8 C7 C6 116.9(4)
C9 C8 C7 119.9(4)
C9 C8 H8A 120.0
C7 C8 H8A 120.0
C8 C9 O1 116.5(4)
C8 C9 C4 124.1(4)
O1 C9 C4 119.4(4)
O2 C10 O1 116.2(4)
O2 C10 C2 125.6(4)
O1 C10 C2 118.2(4)
N7 C11 C12 115.1(5)
N7 C11 H11A 108.5
C12 C11 H11A 108.5
N7 C11 H11B 108.5
C12 C11 H11B 108.5
H11A C11 H11B 107.5
C11 C12 H12A 109.5
C11 C12 H12B 109.5
H12A C12 H12B 109.5
C11 C12 H12C 109.5
H12A C12 H12C 109.5
H12B C12 H12C 109.5
N7 C13 C14 114.0(4)
N7 C13 H13A 108.8
C14 C13 H13A 108.8
N7 C13 H13B 108.8
C14 C13 H13B 108.8
H13A C13 H13B 107.6
C13 C14 H14A 109.5
C13 C14 H14B 109.5
H14A C14 H14B 109.5
C13 C14 H14C 109.5
H14A C14 H14C 109.5
H14B C14 H14C 109.5
C16 C15 C17 104.6(4)
C16 C15 C1 124.2(4)
C17 C15 C1 130.8(4)
C15 C16 N1 107.3(4)
C15 C16 N3 130.2(4)
N1 C16 N3 122.5(4)
N2 C17 C15 113.0(4)
N2 C17 H17A 123.5
C15 C17 H17A 123.5
C19 C18 C23 119.9(5)
C19 C18 N1 121.1(4)
C23 C18 N1 119.0(4)
C18 C19 C20 119.9(5)
C18 C19 H19A 120.0
C20 C19 H19A 120.0
C21 C20 C19 120.3(5)
C21 C20 H20A 119.8
C19 C20 H20A 119.8
C20 C21 C22 118.9(5)
C20 C21 H21A 120.5
C22 C21 H21A 120.5
C23 C22 C21 121.6(5)
C23 C22 H22A 119.2
C21 C22 H22A 119.2
C22 C23 C18 119.3(5)
C22 C23 H23A 120.4
C18 C23 H23A 120.4
C25 C24 C26 103.1(4)
C25 C24 C1 128.1(4)
C26 C24 C1 128.8(4)
N6 C25 N4 123.2(4)
N6 C25 C24 129.3(4)
N4 C25 C24 107.5(4)
N5 C26 C24 113.9(4)
N5 C26 H26A 123.0
C24 C26 H26A 123.0
C32 C27 C28 120.3(5)
C32 C27 N4 118.9(4)
C28 C27 N4 120.6(4)
C29 C28 C27 118.6(5)
C29 C28 H28A 120.7
C27 C28 H28A 120.7
C30 C29 C28 122.5(6)
C30 C29 H29A 118.7
C28 C29 H29A 118.7
C29 C30 C31 117.7(5)
C29 C30 H30A 121.1
C31 C30 H30A 121.1
C32 C31 C30 121.6(6)
C32 C31 H31A 119.2
C30 C31 H31A 119.2
C31 C32 C27 119.2(5)
C31 C32 H32A 120.4
C27 C32 H32A 120.4
C47 C33 C56 114.1(4)
C47 C33 C34 110.1(4)
C56 C33 C34 112.2(4)
C47 C33 H33A 106.7
C56 C33 H33A 106.7
C34 C33 H33A 106.7
C35 C34 C42 119.3(4)
C35 C34 C33 124.3(4)
C42 C34 C33 116.4(4)
C34 C35 C36 122.2(4)
C34 C35 H35A 118.9
C36 C35 H35A 118.9
C41 C36 C37 116.8(4)
C41 C36 C35 118.0(4)
C37 C36 C35 125.2(4)
C38 C37 C36 121.5(5)
C38 C37 H37A 119.3
C36 C37 H37A 119.3
C37 C38 C39 121.9(5)
C37 C38 H38A 119.1
C39 C38 H38A 119.1
N14 C39 C40 121.7(5)
N14 C39 C38 121.2(5)
C40 C39 C38 117.0(4)
C41 C40 C39 119.0(4)
C41 C40 H40A 120.5
C39 C40 H40A 120.5
O3 C41 C40 115.4(4)
O3 C41 C36 120.8(4)
C40 C41 C36 123.8(4)
O4 C42 O3 115.8(4)
O4 C42 C34 126.7(4)
O3 C42 C34 117.5(4)
N14 C43 C44 113.5(6)
N14 C43 H43A 108.9
C44 C43 H43A 108.9
N14 C43 H43B 108.9
C44 C43 H43B 108.9
H43A C43 H43B 107.7
C43 C44 H44A 109.5
C43 C44 H44B 109.5
H44A C44 H44B 109.5
C43 C44 H44C 109.5
H44A C44 H44C 109.5
H44B C44 H44C 109.5
N14 C45 C46 113.8(5)
N14 C45 H45A 108.8
C46 C45 H45A 108.8
N14 C45 H45B 108.8
C46 C45 H45B 108.8
H45A C45 H45B 107.7
C45 C46 H46A 109.5
C45 C46 H46B 109.5
H46A C46 H46B 109.5
C45 C46 H46C 109.5
H46A C46 H46C 109.5
H46B C46 H46C 109.5
C49 C47 C48 103.4(4)
C49 C47 C33 126.9(4)
C48 C47 C33 129.6(4)
N8 C48 C47 113.1(4)
N8 C48 H48A 123.5
C47 C48 H48A 123.5
N9 C49 C47 108.3(4)
N9 C49 N10 122.8(4)
C47 C49 N10 128.8(4)
C51 C50 C55 120.9(5)
C51 C50 N9 120.0(5)
C55 C50 N9 119.0(5)
C50 C51 C52 118.2(5)
C50 C51 H51A 120.9
C52 C51 H51A 120.9
C53 C52 C51 121.4(6)
C53 C52 H52A 119.3
C51 C52 H52A 119.3
C54 C53 C52 119.3(5)
C54 C53 H53A 120.4
C52 C53 H53A 120.4
C53 C54 C55 121.5(5)
C53 C54 H54A 119.2
C55 C54 H54A 119.2
C50 C55 C54 118.7(5)
C50 C55 H55A 120.6
C54 C55 H55A 120.6
C57 C56 C58 104.0(4)
C57 C56 C33 124.5(4)
C58 C56 C33 131.5(4)
N13 C57 C56 130.4(4)
N13 C57 N11 122.1(4)
C56 C57 N11 107.5(4)
N12 C58 C56 113.8(4)
N12 C58 H58A 123.1
C56 C58 H58A 123.1
C60 C59 C64 119.4(4)
C60 C59 N11 120.3(4)
C64 C59 N11 120.4(4)
C61 C60 C59 120.2(4)
C61 C60 H60A 119.9
C59 C60 H60A 119.9
C60 C61 C62 121.2(5)
C60 C61 H61A 119.4
C62 C61 H61A 119.4
C61 C62 C63 118.8(5)
C61 C62 H62A 120.6
C63 C62 H62A 120.6
C64 C63 C62 120.9(5)
C64 C63 H63A 119.5
C62 C63 H63A 119.5
C63 C64 C59 119.5(4)
C63 C64 H64A 120.2
C59 C64 H64A 120.2
C66 C65 H65A 109.5
C66 C65 H65B 109.5
H65A C65 H65B 109.5
C66 C65 H65C 109.5
H65A C65 H65C 109.5
H65B C65 H65C 109.5
C65 C66 O5 98.1(7)
C65 C66 H66A 112.1
O5 C66 H66A 112.1
C65 C66 H66B 112.1
O5 C66 H66B 112.1
H66A C66 H66B 109.8

loop_
_geom_bond_atom_site_label_1
_geom_bond_atom_site_label_2
_geom_bond_distance
O1 C9 1.384(5)
O1 C10 1.386(5)
O2 C10 1.211(5)
O3 C41 1.382(5)
O3 C42 1.399(5)
O4 C42 1.211(5)
O5 C66 1.517(10)
O5 H5 0.8400
N1 N2 1.375(5)
N1 C16 1.377(5)
N1 C18 1.442(6)
N2 C17 1.328(6)
N3 C16 1.390(6)
N3 H3A 0.8800
N3 H3B 0.8800
N4 C25 1.373(6)
N4 N5 1.380(5)
N4 C27 1.439(6)
N5 C26 1.304(6)
N6 C25 1.372(6)
N6 H6B 0.8800
N6 H6C 0.8800
N7 C7 1.366(6)
N7 C13 1.465(6)
N7 C11 1.469(7)
N8 C48 1.332(6)
N8 N9 1.378(5)
N9 C49 1.367(6)
N9 C50 1.428(6)
N10 C49 1.396(6)
N10 H10A 0.8800
N10 H10B 0.8800
N11 C57 1.382(6)
N11 N12 1.384(5)
N11 C59 1.425(6)
N12 C58 1.335(6)
N13 C57 1.361(6)
N13 H13C 0.8800
N13 H13D 0.8800
N14 C39 1.370(6)
N14 C45 1.459(7)
N14 C43 1.468(7)
C1 C24 1.503(6)
C1 C15 1.514(6)
C1 C2 1.521(6)
C1 H1A 1.0000
C2 C3 1.354(6)
C2 C10 1.446(6)
C3 C4 1.439(6)
C3 H3C 0.9500
C4 C9 1.392(6)
C4 C5 1.416(6)
C5 C6 1.371(6)
C5 H5A 0.9500
C6 C7 1.413(7)
C6 H6A 0.9500
C7 C8 1.407(6)
C8 C9 1.363(6)
C8 H8A 0.9500
C11 C12 1.508(8)
C11 H11A 0.9900
C11 H11B 0.9900
C12 H12A 0.9800
C12 H12B 0.9800
C12 H12C 0.9800
C13 C14 1.515(7)
C13 H13A 0.9900
C13 H13B 0.9900
C14 H14A 0.9800
C14 H14B 0.9800
C14 H14C 0.9800
C15 C16 1.369(6)
C15 C17 1.403(6)
C17 H17A 0.9500
C18 C19 1.384(7)
C18 C23 1.387(6)
C19 C20 1.391(7)
C19 H19A 0.9500
C20 C21 1.373(8)
C20 H20A 0.9500
C21 C22 1.387(8)
C21 H21A 0.9500
C22 C23 1.369(7)
C22 H22A 0.9500
C23 H23A 0.9500
C24 C25 1.383(6)
C24 C26 1.424(6)
C26 H26A 0.9500
C27 C32 1.383(7)
C27 C28 1.383(7)
C28 C29 1.380(7)
C28 H28A 0.9500
C29 C30 1.369(8)
C29 H29A 0.9500
C30 C31 1.382(8)
C30 H30A 0.9500
C31 C32 1.380(7)
C31 H31A 0.9500
C32 H32A 0.9500
C33 C47 1.507(6)
C33 C56 1.510(6)
C33 C34 1.529(6)
C33 H33A 1.0000
C34 C35 1.352(6)
C34 C42 1.453(6)
C35 C36 1.424(6)
C35 H35A 0.9500
C36 C41 1.388(6)
C36 C37 1.402(6)
C37 C38 1.365(7)
C37 H37A 0.9500
C38 C39 1.426(7)
C38 H38A 0.9500
C39 C40 1.421(7)
C40 C41 1.388(6)
C40 H40A 0.9500
C43 C44 1.480(9)
C43 H43A 0.9900
C43 H43B 0.9900
C44 H44A 0.9800
C44 H44B 0.9800
C44 H44C 0.9800
C45 C46 1.521(8)
C45 H45A 0.9900
C45 H45B 0.9900
C46 H46A 0.9800
C46 H46B 0.9800
C46 H46C 0.9800
C47 C49 1.381(6)
C47 C48 1.416(6)
C48 H48A 0.9500
C50 C51 1.369(7)
C50 C55 1.374(7)
C51 C52 1.405(8)
C51 H51A 0.9500
C52 C53 1.352(9)
C52 H52A 0.9500
C53 C54 1.351(8)
C53 H53A 0.9500
C54 C55 1.390(7)
C54 H54A 0.9500
C55 H55A 0.9500
C56 C57 1.379(6)
C56 C58 1.406(6)
C58 H58A 0.9500
C59 C60 1.386(6)
C59 C64 1.404(6)
C60 C61 1.378(6)
C60 H60A 0.9500
C61 C62 1.379(7)
C61 H61A 0.9500
C62 C63 1.392(7)
C62 H62A 0.9500
C63 C64 1.383(7)
C63 H63A 0.9500
C64 H64A 0.9500
C65 C66 1.423(12)
C65 H65A 0.9800
C65 H65B 0.9800
C65 H65C 0.9800
C66 H66A 0.9900
C66 H66B 0.9900

loop_
_geom_hbond_atom_site_label_D
_geom_hbond_atom_site_label_H
_geom_hbond_atom_site_label_A
_geom_hbond_distance_DH
_geom_hbond_distance_HA
_geom_hbond_distance_DA
_geom_hbond_angle_DHA
_geom_hbond_site_symmetry_A
O5 H5 N8 0.84 1.98 2.819(7) 178.4 2_674
N6 H6B O5 0.88 2.20 2.830(6) 128.6 4_645
N13 H13C N2 0.88 2.09 2.947(6) 164.2 4_665

loop_
_geom_torsion_atom_site_label_1
_geom_torsion_atom_site_label_2
_geom_torsion_atom_site_label_3
_geom_torsion_atom_site_label_4
_geom_torsion
C16 N1 N2 C17 1.8(5)
C18 N1 N2 C17 176.0(4)
C25 N4 N5 C26 0.7(5)
C27 N4 N5 C26 -165.2(4)
C48 N8 N9 C49 -1.9(5)
C48 N8 N9 C50 -174.8(4)
C57 N11 N12 C58 2.0(5)
C59 N11 N12 C58 177.3(4)
C24 C1 C2 C3 -91.8(5)
C15 C1 C2 C3 36.2(6)
C24 C1 C2 C10 82.9(5)
C15 C1 C2 C10 -149.1(4)
C10 C2 C3 C4 -0.9(7)
C1 C2 C3 C4 173.5(4)
C2 C3 C4 C9 4.3(6)
C2 C3 C4 C5 -175.5(4)
C9 C4 C5 C6 0.2(6)
C3 C4 C5 C6 -180.0(4)
C4 C5 C6 C7 0.6(7)
C13 N7 C7 C8 6.3(7)
C11 N7 C7 C8 -175.6(5)
C13 N7 C7 C6 -174.3(4)
C11 N7 C7 C6 3.8(7)
C5 C6 C7 N7 179.8(4)
C5 C6 C7 C8 -0.8(7)
N7 C7 C8 C9 179.6(4)
C6 C7 C8 C9 0.2(6)
C7 C8 C9 O1 -177.8(4)
C7 C8 C9 C4 0.5(7)
C10 O1 C9 C8 175.3(4)
C10 O1 C9 C4 -3.1(6)
C5 C4 C9 C8 -0.8(7)
C3 C4 C9 C8 179.4(4)
C5 C4 C9 O1 177.5(4)
C3 C4 C9 O1 -2.3(6)
C9 O1 C10 O2 -174.8(4)
C9 O1 C10 C2 6.4(6)
C3 C2 C10 O2 177.1(4)
C1 C2 C10 O2 2.1(7)
C3 C2 C10 O1 -4.3(6)
C1 C2 C10 O1 -179.3(4)
C7 N7 C11 C12 -82.9(7)
C13 N7 C11 C12 95.3(6)
C7 N7 C13 C14 77.7(6)
C11 N7 C13 C14 -100.6(5)
C24 C1 C15 C16 -155.6(4)
C2 C1 C15 C16 78.2(5)
C24 C1 C15 C17 16.2(6)
C2 C1 C15 C17 -109.9(5)
C17 C15 C16 N1 1.2(5)
C1 C15 C16 N1 174.8(4)
C17 C15 C16 N3 -179.8(5)
C1 C15 C16 N3 -6.2(7)
N2 N1 C16 C15 -1.9(5)
C18 N1 C16 C15 -175.2(4)
N2 N1 C16 N3 179.0(4)
C18 N1 C16 N3 5.7(7)
N1 N2 C17 C15 -1.0(5)
C16 C15 C17 N2 -0.1(5)
C1 C15 C17 N2 -173.2(4)
N2 N1 C18 C19 157.8(4)
C16 N1 C18 C19 -29.3(7)
N2 N1 C18 C23 -21.4(6)
C16 N1 C18 C23 151.4(5)
C23 C18 C19 C20 -1.9(8)
N1 C18 C19 C20 178.8(5)
C18 C19 C20 C21 2.4(9)
C19 C20 C21 C22 -1.4(9)
C20 C21 C22 C23 0.0(9)
C21 C22 C23 C18 0.4(8)
C19 C18 C23 C22 0.5(7)
N1 C18 C23 C22 179.8(4)
C15 C1 C24 C25 118.6(5)
C2 C1 C24 C25 -113.2(5)
C15 C1 C24 C26 -58.3(6)
C2 C1 C24 C26 70.0(6)
N5 N4 C25 N6 177.4(4)
C27 N4 C25 N6 -19.0(7)
N5 N4 C25 C24 -2.2(5)
C27 N4 C25 C24 161.4(4)
C26 C24 C25 N6 -176.9(5)
C1 C24 C25 N6 5.6(8)
C26 C24 C25 N4 2.6(5)
C1 C24 C25 N4 -174.9(4)
N4 N5 C26 C24 1.1(5)
C25 C24 C26 N5 -2.4(5)
C1 C24 C26 N5 175.1(4)
C25 N4 C27 C32 166.6(5)
N5 N4 C27 C32 -30.6(6)
C25 N4 C27 C28 -17.7(7)
N5 N4 C27 C28 145.1(4)
C32 C27 C28 C29 -1.3(7)
N4 C27 C28 C29 -177.0(5)
C27 C28 C29 C30 1.9(9)
C28 C29 C30 C31 -0.5(9)
C29 C30 C31 C32 -1.4(9)
C30 C31 C32 C27 1.9(8)
C28 C27 C32 C31 -0.5(7)
N4 C27 C32 C31 175.2(5)
C47 C33 C34 C35 -100.3(5)
C56 C33 C34 C35 27.9(6)
C47 C33 C34 C42 76.5(5)
C56 C33 C34 C42 -155.2(4)
C42 C34 C35 C36 2.1(6)
C33 C34 C35 C36 178.9(4)
C34 C35 C36 C41 4.6(6)
C34 C35 C36 C37 -178.2(4)
C41 C36 C37 C38 0.2(7)
C35 C36 C37 C38 -177.1(5)
C36 C37 C38 C39 1.6(8)
C45 N14 C39 C40 13.4(8)
C43 N14 C39 C40 -170.3(5)
C45 N14 C39 C38 -168.1(5)
C43 N14 C39 C38 8.2(8)
C37 C38 C39 N14 -179.6(5)
C37 C38 C39 C40 -1.0(7)
N14 C39 C40 C41 177.3(5)
C38 C39 C40 C41 -1.3(7)
C42 O3 C41 C40 178.2(4)
C42 O3 C41 C36 -2.4(6)
C39 C40 C41 O3 -177.4(4)
C39 C40 C41 C36 3.2(7)
C37 C36 C41 O3 178.0(4)
C35 C36 C41 O3 -4.5(6)
C37 C36 C41 C40 -2.6(7)
C35 C36 C41 C40 174.9(4)
C41 O3 C42 O4 -172.3(4)
C41 O3 C42 C34 8.9(6)
C35 C34 C42 O4 172.7(4)
C33 C34 C42 O4 -4.3(7)
C35 C34 C42 O3 -8.7(6)
C33 C34 C42 O3 174.2(4)
C39 N14 C43 C44 -87.3(7)
C45 N14 C43 C44 89.1(7)
C39 N14 C45 C46 80.4(7)
C43 N14 C45 C46 -95.9(6)
C56 C33 C47 C49 125.2(5)
C34 C33 C47 C49 -107.6(5)
C56 C33 C47 C48 -52.0(6)
C34 C33 C47 C48 75.1(6)
N9 N8 C48 C47 2.1(5)
C49 C47 C48 N8 -1.6(5)
C33 C47 C48 N8 176.1(4)
N8 N9 C49 C47 0.9(5)
C50 N9 C49 C47 172.8(5)
N8 N9 C49 N10 -177.6(4)
C50 N9 C49 N10 -5.7(8)
C48 C47 C49 N9 0.3(5)
C33 C47 C49 N9 -177.4(4)
C48 C47 C49 N10 178.8(5)
C33 C47 C49 N10 1.0(8)
C49 N9 C50 C51 63.2(7)
N8 N9 C50 C51 -125.5(5)
C49 N9 C50 C55 -118.4(6)
N8 N9 C50 C55 53.0(6)
C55 C50 C51 C52 0.2(8)
N9 C50 C51 C52 178.6(5)
C50 C51 C52 C53 -0.3(10)
C51 C52 C53 C54 -0.1(11)
C52 C53 C54 C55 0.5(10)
C51 C50 C55 C54 0.2(8)
N9 C50 C55 C54 -178.2(5)
C53 C54 C55 C50 -0.6(9)
C47 C33 C56 C57 -146.2(4)
C34 C33 C56 C57 87.8(5)
C47 C33 C56 C58 33.8(7)
C34 C33 C56 C58 -92.3(6)
C58 C56 C57 N13 178.7(5)
C33 C56 C57 N13 -1.3(8)
C58 C56 C57 N11 1.2(5)
C33 C56 C57 N11 -178.8(4)
N12 N11 C57 N13 -179.8(4)
C59 N11 C57 N13 5.4(7)
N12 N11 C57 C56 -2.0(5)
C59 N11 C57 C56 -176.8(4)
N11 N12 C58 C56 -1.2(6)
C57 C56 C58 N12 0.0(6)
C33 C56 C58 N12 -179.9(4)
C57 N11 C59 C60 135.7(5)
N12 N11 C59 C60 -38.7(6)
C57 N11 C59 C64 -45.2(7)
N12 N11 C59 C64 140.4(4)
C64 C59 C60 C61 0.6(7)
N11 C59 C60 C61 179.8(4)
C59 C60 C61 C62 0.9(7)
C60 C61 C62 C63 -2.2(7)
C61 C62 C63 C64 2.0(7)
C62 C63 C64 C59 -0.5(7)
C60 C59 C64 C63 -0.8(7)
N11 C59 C64 C63 -179.9(4)

loop_
_cod_related_entry_id
_cod_related_entry_database
_cod_related_entry_code
1 ChemSpider 30659487
